data_2222512
loop_
_publ_author_name
'Liu, Ming'
'Duan, Yousheng'
'Wang, Yi'
'Zhang, Wen-Xiong'
'Liu, Shangzhong'

_publ_section_title (<i>E</i>)-2-[2-(4-Fluorobenzylidene)hydrazinocarbonyl]-<i>N</i>-isopropylbenzamide
_journal_coeditor_code YA2090
_journal_issue 7
_journal_name_full 'Acta Crystallographica Section E'
_journal_page_first o1599
_journal_paper_doi 10.1107/S1600536809022181
_journal_volume 65
_journal_year 2009
_chemical_formula_iupac 'C18 H18 F N3 O2'
_chemical_formula_moiety 'C18 H18 F N3 O2'
_chemical_formula_sum 'C18 H18 F N3 O2'
_chemical_formula_weight 327.35
_chemical_name_systematic
;
(<i>E</i>)-2-[2-(4-Fluorobenzylidene)hydrazinocarbonyl]-<i>N</i>-
isopropylbenzamide
;
_space_group_IT_number 14
_symmetry_cell_setting monoclinic
_symmetry_space_group_name_Hall '-P 2yn'
_symmetry_space_group_name_H-M 'P 1 21/n 1'
_atom_sites_solution_hydrogens geom
_atom_sites_solution_primary direct
_atom_sites_solution_secondary difmap
_audit_creation_method SHELXL-97
_cell_angle_alpha 90.00
_cell_angle_beta 91.10(3)
_cell_angle_gamma 90.00
_cell_formula_units_Z 4
_cell_length_a 13.316(3)
_cell_length_b 8.8904(18)
_cell_length_c 14.102(3)
_cell_measurement_reflns_used 15335
_cell_measurement_temperature 123(2)
_cell_measurement_theta_max 27.5
_cell_measurement_theta_min 2.1
_cell_volume 1669.2(6)
_computing_cell_refinement 'RAPID-AUTO (Rigaku, 2000)'
_computing_data_collection 'RAPID-AUTO (Rigaku, 2000)'
_computing_data_reduction 'CrystalStructure (Molecular Structure Corporation and Rigaku, 2000)'
_computing_molecular_graphics 'SHELXTL (Sheldrick, 2008)'
_computing_publication_material 'SHELXL97 (Sheldrick, 2008)'
_computing_structure_refinement 'SHELXL97 (Sheldrick, 2008)'
_computing_structure_solution 'SHELXS97 (Sheldrick, 2008)'
_diffrn_ambient_temperature 123(2)
_diffrn_detector_area_resol_mean 10.00
_diffrn_measured_fraction_theta_full 0.999
_diffrn_measured_fraction_theta_max 0.999
_diffrn_measurement_device_type 'Rigaku R-AXIS RAPID IP'
_diffrn_measurement_method \W
_diffrn_radiation_monochromator graphite
_diffrn_radiation_source 'fine-focus sealed tube'
_diffrn_radiation_type MoK\a
_diffrn_radiation_wavelength 0.71073
_diffrn_reflns_av_R_equivalents 0.046
_diffrn_reflns_av_sigmaI/netI 0.080
_diffrn_reflns_limit_h_max 17
_diffrn_reflns_limit_h_min -17
_diffrn_reflns_limit_k_max 11
_diffrn_reflns_limit_k_min -11
_diffrn_reflns_limit_l_max 18
_diffrn_reflns_limit_l_min -18
_diffrn_reflns_number 15335
_diffrn_reflns_theta_full 27.5
_diffrn_reflns_theta_max 27.5
_diffrn_reflns_theta_min 2.1
_diffrn_standards_decay_% 0
_diffrn_standards_interval_count 0
_diffrn_standards_interval_time 0
_diffrn_standards_number 0
_exptl_absorpt_coefficient_mu 0.094
_exptl_absorpt_correction_T_max 0.972
_exptl_absorpt_correction_T_min 0.944
_exptl_absorpt_correction_type multi-scan
_exptl_absorpt_process_details '(ABSCOR; Higashi,1995)'
_exptl_crystal_colour colourless
_exptl_crystal_density_diffrn 1.303
_exptl_crystal_density_method 'not measured'
_exptl_crystal_description block
_exptl_crystal_F_000 688
_exptl_crystal_size_max 0.30
_exptl_crystal_size_mid 0.30
_exptl_crystal_size_min 0.30
_refine_diff_density_max 0.24
_refine_diff_density_min -0.23
_refine_ls_extinction_coef 0.0285(8)
_refine_ls_extinction_expression Fc^*^=kFc[1+0.001xFc^2^\l^3^/sin(2\q)]^-1/4^
_refine_ls_extinction_method 'SHELXL97 (Sheldrick, 2008)'
_refine_ls_goodness_of_fit_ref 1.02
_refine_ls_hydrogen_treatment mixed
_refine_ls_matrix_type full
_refine_ls_number_parameters 228
_refine_ls_number_reflns 3833
_refine_ls_number_restraints 0
_refine_ls_restrained_S_all 1.02
_refine_ls_R_factor_all 0.067
_refine_ls_R_factor_gt 0.039
_refine_ls_shift/su_max_lt 0.001
_refine_ls_shift/su_mean 0.000
_refine_ls_structure_factor_coef Fsqd
_refine_ls_weighting_details 'calc w=1/[\s^2^(Fo^2^)+(0.015P)^2^] where P=(Fo^2^+2Fc^2^)/3'
_refine_ls_weighting_scheme calc
_refine_ls_wR_factor_gt 0.067
_refine_ls_wR_factor_ref 0.069
_reflns_number_gt 2302
_reflns_number_total 3833
_reflns_threshold_expression I>2\s(I)
_cod_data_source_file ya2090.cif
_cod_data_source_block I
_cod_original_sg_symbol_H-M 'P 21/n'
_cod_database_code 2222512
_cod_database_fobs_code 2222512

loop_
_symmetry_equiv_pos_as_xyz
'x, y, z'
'-x+1/2, y+1/2, -z+1/2'
'-x, -y, -z'
'x-1/2, -y-1/2, z-1/2'

loop_
_atom_site_type_symbol
_atom_site_label
_atom_site_fract_x
_atom_site_fract_y
_atom_site_fract_z
_atom_site_U_iso_or_equiv
_atom_site_adp_type
_atom_site_calc_flag
_atom_site_refinement_flags
_atom_site_occupancy
_atom_site_disorder_assembly
_atom_site_disorder_group
C C1 0.62786(10) 0.87434(17) 0.48465(10) 0.0197(3) Uani d . 1 . .
C C2 0.70864(10) 0.80962(16) 0.29308(10) 0.0179(3) Uani d . 1 . .
C C3 0.72241(10) 0.78555(15) 0.47071(10) 0.0168(3) Uani d . 1 . .
C C4 0.76143(10) 0.75512(15) 0.38154(10) 0.0162(3) Uani d . 1 . .
C C5 0.85500(10) 0.68578(15) 0.37629(10) 0.0197(3) Uani d . 1 . .
H H5 0.8819 0.6634 0.3160 0.024 Uiso calc R 1 . .
C C6 0.90921(11) 0.64909(16) 0.45774(11) 0.0228(4) Uani d . 1 . .
H H6 0.9739 0.6050 0.4531 0.027 Uiso calc R 1 . .
C C7 0.86928(10) 0.67651(16) 0.54567(11) 0.0236(4) Uani d . 1 . .
H H7 0.9057 0.6494 0.6017 0.028 Uiso calc R 1 . .
C C8 0.77595(10) 0.74366(16) 0.55190(10) 0.0216(4) Uani d . 1 . .
H H8 0.7482 0.7613 0.6124 0.026 Uiso calc R 1 . .
C C9 0.44987(11) 0.65483(17) 0.36494(10) 0.0222(4) Uani d . 1 . .
H H9 0.3990 0.7297 0.3628 0.027 Uiso calc R 1 . .
C C10 0.43139(10) 0.50842(17) 0.32041(10) 0.0215(4) Uani d . 1 . .
C C11 0.35688(11) 0.49509(19) 0.24980(11) 0.0299(4) Uani d . 1 . .
H H11 0.3173 0.5803 0.2331 0.036 Uiso calc R 1 . .
C C12 0.33975(12) 0.3594(2) 0.20378(12) 0.0384(5) Uani d . 1 . .
H H12 0.2904 0.3510 0.1545 0.046 Uiso calc R 1 . .
C C13 0.39601(13) 0.2385(2) 0.23155(12) 0.0366(5) Uani d . 1 . .
C C14 0.46863(12) 0.24391(18) 0.30209(11) 0.0307(4) Uani d . 1 . .
H H14 0.5053 0.1565 0.3202 0.037 Uiso calc R 1 . .
C C15 0.48647(11) 0.38099(17) 0.34587(11) 0.0237(4) Uani d . 1 . .
H H15 0.5371 0.3882 0.3940 0.028 Uiso calc R 1 . .
C C16 0.66213(10) 0.75633(16) 0.12683(10) 0.0221(4) Uani d . 1 . .
H H16 0.6111 0.8369 0.1373 0.027 Uiso calc R 1 . .
C C17 0.60856(12) 0.61917(18) 0.08583(11) 0.0326(4) Uani d . 1 . .
H H17A 0.6574 0.5385 0.0758 0.049 Uiso calc R 1 . .
H H17B 0.5762 0.6458 0.0251 0.049 Uiso calc R 1 . .
H H17C 0.5576 0.5848 0.1301 0.049 Uiso calc R 1 . .
C C18 0.74105(11) 0.81707(18) 0.05991(11) 0.0311(4) Uani d . 1 . .
H H18A 0.7736 0.9053 0.0886 0.047 Uiso calc R 1 . .
H H18B 0.7087 0.8457 -0.0004 0.047 Uiso calc R 1 . .
H H18C 0.7915 0.7392 0.0486 0.047 Uiso calc R 1 . .
F F1 0.37958(8) 0.10376(12) 0.18747(7) 0.0603(4) Uani d . 1 . .
N N1 0.53997(9) 0.82179(14) 0.44990(9) 0.0204(3) Uani d . 1 . .
N N2 0.53387(8) 0.68275(13) 0.40673(8) 0.0196(3) Uani d . 1 . .
N N3 0.70850(9) 0.71718(14) 0.21866(9) 0.0214(3) Uani d . 1 . .
O O1 0.63114(7) 0.99350(11) 0.53105(7) 0.0257(3) Uani d . 1 . .
O O2 0.66866(7) 0.93655(11) 0.29200(7) 0.0217(3) Uani d . 1 . .
H H1 0.7381(11) 0.6294(17) 0.2210(11) 0.038(5) Uiso d . 1 . .
H H2 0.4879(11) 0.8765(18) 0.4542(10) 0.039(5) Uiso d . 1 . .

loop_
_atom_site_aniso_label
_atom_site_aniso_U_11
_atom_site_aniso_U_22
_atom_site_aniso_U_33
_atom_site_aniso_U_12
_atom_site_aniso_U_13
_atom_site_aniso_U_23
C1 0.0210(8) 0.0190(8) 0.0193(9) -0.0014(7) 0.0050(6) 0.0005(7)
C2 0.0172(8) 0.0152(8) 0.0215(9) -0.0017(7) 0.0023(6) 0.0018(7)
C3 0.0184(7) 0.0108(7) 0.0214(8) -0.0035(6) 0.0021(6) -0.0015(6)
C4 0.0178(8) 0.0110(7) 0.0197(8) -0.0028(6) 0.0009(6) 0.0006(7)
C5 0.0210(8) 0.0172(8) 0.0210(9) -0.0002(7) 0.0043(6) -0.0024(7)
C6 0.0191(8) 0.0187(8) 0.0305(10) 0.0035(7) -0.0017(7) 0.0004(7)
C7 0.0258(8) 0.0215(8) 0.0233(9) -0.0006(7) -0.0052(7) 0.0030(7)
C8 0.0260(8) 0.0222(8) 0.0168(8) -0.0028(7) 0.0026(6) -0.0006(7)
C9 0.0184(8) 0.0221(9) 0.0262(9) 0.0009(7) 0.0017(7) 0.0001(7)
C10 0.0181(8) 0.0267(9) 0.0197(9) -0.0052(7) 0.0038(6) -0.0024(7)
C11 0.0228(9) 0.0406(10) 0.0264(10) -0.0045(8) -0.0005(7) -0.0008(8)
C12 0.0292(10) 0.0578(13) 0.0284(11) -0.0181(10) 0.0031(8) -0.0149(10)
C13 0.0406(11) 0.0358(11) 0.0339(11) -0.0211(9) 0.0180(8) -0.0213(9)
C14 0.0332(10) 0.0252(9) 0.0343(10) -0.0042(8) 0.0161(8) -0.0049(8)
C15 0.0219(8) 0.0259(9) 0.0235(9) -0.0045(7) 0.0056(7) -0.0009(8)
C16 0.0262(9) 0.0204(8) 0.0197(9) 0.0081(7) -0.0045(7) -0.0010(7)
C17 0.0368(10) 0.0280(9) 0.0326(10) 0.0038(8) -0.0088(8) -0.0045(8)
C18 0.0387(10) 0.0294(9) 0.0253(10) 0.0072(8) 0.0010(7) 0.0025(8)
F1 0.0638(7) 0.0548(7) 0.0630(8) -0.0279(6) 0.0211(6) -0.0401(6)
N1 0.0160(7) 0.0170(7) 0.0283(8) 0.0009(6) 0.0017(6) -0.0049(6)
N2 0.0213(7) 0.0164(6) 0.0211(7) -0.0029(6) 0.0028(5) -0.0033(6)
N3 0.0283(8) 0.0166(7) 0.0192(7) 0.0067(6) -0.0036(6) -0.0018(6)
O1 0.0229(6) 0.0202(6) 0.0340(7) -0.0007(5) 0.0037(5) -0.0103(5)
O2 0.0267(6) 0.0135(5) 0.0247(6) 0.0028(5) 0.0004(5) 0.0015(5)

loop_
_atom_type_symbol
_atom_type_description
_atom_type_scat_dispersion_real
_atom_type_scat_dispersion_imag
_atom_type_scat_source
C C 0.0033 0.0016 'International Tables Vol C Tables 4.2.6.8 and 6.1.1.4'
H H 0.0000 0.0000 'International Tables Vol C Tables 4.2.6.8 and 6.1.1.4'
N N 0.0061 0.0033 'International Tables Vol C Tables 4.2.6.8 and 6.1.1.4'
O O 0.0106 0.0060 'International Tables Vol C Tables 4.2.6.8 and 6.1.1.4'
F F 0.0171 0.0103 'International Tables Vol C Tables 4.2.6.8 and 6.1.1.4'

loop_
_geom_angle_atom_site_label_1
_geom_angle_atom_site_label_2
_geom_angle_atom_site_label_3
_geom_angle_site_symmetry_1
_geom_angle_site_symmetry_3
_geom_angle
_geom_angle_publ_flag
O1 C1 N1 . . 120.58(13) ?
O1 C1 C3 . . 119.65(13) ?
N1 C1 C3 . . 119.72(13) ?
O2 C2 N3 . . 123.63(14) ?
O2 C2 C4 . . 119.68(13) ?
N3 C2 C4 . . 116.68(13) ?
C8 C3 C4 . . 119.79(13) ?
C8 C3 C1 . . 116.84(13) ?
C4 C3 C1 . . 123.16(13) ?
C5 C4 C3 . . 118.82(13) ?
C5 C4 C2 . . 120.26(13) ?
C3 C4 C2 . . 120.64(12) ?
C6 C5 C4 . . 120.86(14) ?
C6 C5 H5 . . 119.6 ?
C4 C5 H5 . . 119.6 ?
C7 C6 C5 . . 120.02(14) ?
C7 C6 H6 . . 120.0 ?
C5 C6 H6 . . 120.0 ?
C6 C7 C8 . . 119.69(14) ?
C6 C7 H7 . . 120.2 ?
C8 C7 H7 . . 120.2 ?
C7 C8 C3 . . 120.76(13) ?
C7 C8 H8 . . 119.6 ?
C3 C8 H8 . . 119.6 ?
N2 C9 C10 . . 120.58(14) ?
N2 C9 H9 . . 119.7 ?
C10 C9 H9 . . 119.7 ?
C15 C10 C11 . . 118.54(15) ?
C15 C10 C9 . . 121.96(14) ?
C11 C10 C9 . . 119.49(14) ?
C12 C11 C10 . . 121.04(16) ?
C12 C11 H11 . . 119.5 ?
C10 C11 H11 . . 119.5 ?
C13 C12 C11 . . 117.83(16) ?
C13 C12 H12 . . 121.1 ?
C11 C12 H12 . . 121.1 ?
C12 C13 F1 . . 118.60(17) ?
C12 C13 C14 . . 123.75(16) ?
F1 C13 C14 . . 117.65(18) ?
C13 C14 C15 . . 117.74(17) ?
C13 C14 H14 . . 121.1 ?
C15 C14 H14 . . 121.1 ?
C14 C15 C10 . . 121.07(15) ?
C14 C15 H15 . . 119.5 ?
C10 C15 H15 . . 119.5 ?
N3 C16 C17 . . 109.39(12) ?
N3 C16 C18 . . 110.32(12) ?
C17 C16 C18 . . 111.86(13) ?
N3 C16 H16 . . 108.4 ?
C17 C16 H16 . . 108.4 ?
C18 C16 H16 . . 108.4 ?
C16 C17 H17A . . 109.5 ?
C16 C17 H17B . . 109.5 ?
H17A C17 H17B . . 109.5 ?
C16 C17 H17C . . 109.5 ?
H17A C17 H17C . . 109.5 ?
H17B C17 H17C . . 109.5 ?
C16 C18 H18A . . 109.5 ?
C16 C18 H18B . . 109.5 ?
H18A C18 H18B . . 109.5 ?
C16 C18 H18C . . 109.5 ?
H18A C18 H18C . . 109.5 ?
H18B C18 H18C . . 109.5 ?
C1 N1 N2 . . 121.06(13) ?
C1 N1 H2 . . 118.7(11) ?
N2 N1 H2 . . 120.2(11) ?
C9 N2 N1 . . 114.89(12) ?
C2 N3 C16 . . 122.92(13) ?
C2 N3 H1 . . 121.8(10) ?
C16 N3 H1 . . 115.3(10) ?

loop_
_geom_bond_atom_site_label_1
_geom_bond_atom_site_label_2
_geom_bond_site_symmetry_2
_geom_bond_distance
_geom_bond_publ_flag
C1 O1 . 1.2455(16) ?
C1 N1 . 1.3438(18) ?
C1 C3 . 1.5022(19) ?
C2 O2 . 1.2476(16) ?
C2 N3 . 1.3330(18) ?
C2 C4 . 1.500(2) ?
C3 C8 . 1.3879(19) ?
C3 C4 . 1.3964(19) ?
C4 C5 . 1.3934(18) ?
C5 C6 . 1.3836(19) ?
C5 H5 . 0.9500 ?
C6 C7 . 1.380(2) ?
C6 H6 . 0.9500 ?
C7 C8 . 1.3831(18) ?
C7 H7 . 0.9500 ?
C8 H8 . 0.9500 ?
C9 N2 . 1.2786(17) ?
C9 C10 . 1.464(2) ?
C9 H9 . 0.9500 ?
C10 C15 . 1.393(2) ?
C10 C11 . 1.3972(19) ?
C11 C12 . 1.386(2) ?
C11 H11 . 0.9500 ?
C12 C13 . 1.363(2) ?
C12 H12 . 0.9500 ?
C13 F1 . 1.3656(18) ?
C13 C14 . 1.375(2) ?
C14 C15 . 1.385(2) ?
C14 H14 . 0.9500 ?
C15 H15 . 0.9500 ?
C16 N3 . 1.4658(18) ?
C16 C17 . 1.521(2) ?
C16 C18 . 1.5247(19) ?
C16 H16 . 1.0000 ?
C17 H17A . 0.9800 ?
C17 H17B . 0.9800 ?
C17 H17C . 0.9800 ?
C18 H18A . 0.9800 ?
C18 H18B . 0.9800 ?
C18 H18C . 0.9800 ?
N1 N2 . 1.3796(16) ?
N1 H2 . 0.850(15) ?
N3 H1 . 0.875(15) ?

loop_
_geom_hbond_atom_site_label_D
_geom_hbond_atom_site_label_H
_geom_hbond_atom_site_label_A
_geom_hbond_site_symmetry_A
_geom_hbond_distance_DH
_geom_hbond_distance_HA
_geom_hbond_distance_DA
_geom_hbond_angle_DHA
N3 H1 O2 2_645 0.875(15) 2.127(15) 2.9887(16) 168.4(14)
N1 H2 O1 3_676 0.850(15) 1.976(15) 2.8256(16) 177.8(15)

loop_
_cod_related_entry_id
_cod_related_entry_database
_cod_related_entry_code
1 ChemSpider 30655818
